data_2235110
loop_
_publ_author_name
'Pezeshkpour, Shaghayegh'
'Khaledi, Hamid'
'Mohd Ali, Hapipah'

_publ_section_title
;
 1,5-Bis(2-oxoindolin-3-ylidene)thiocarbonohydrazide tetrahydrofuran
 monosolvate
;
_journal_coeditor_code IS5142
_journal_issue 6
_journal_name_full 'Acta Crystallographica Section E'
_journal_page_first o1870
_journal_paper_doi 10.1107/S1600536812022714
_journal_volume 68
_journal_year 2012
_chemical_formula_iupac 'C17 H12 N6 O2 S, C4 H8 O'
_chemical_formula_moiety 'C17 H12 N6 O2 S, C4 H8 O'
_chemical_formula_sum 'C21 H20 N6 O3 S'
_chemical_formula_weight 436.49
_chemical_name_systematic
;
1,5-Bis(2-oxoindolin-3-ylidene)thiocarbonohydrazide tetrahydrofuran monosolvate
;
_space_group_IT_number 2
_symmetry_cell_setting triclinic
_symmetry_space_group_name_Hall '-P 1'
_symmetry_space_group_name_H-M 'P -1'
_atom_sites_solution_hydrogens geom
_atom_sites_solution_primary direct
_atom_sites_solution_secondary difmap
_audit_creation_method SHELXL-97
_cell_angle_alpha 75.2060(10)
_cell_angle_beta 72.5530(10)
_cell_angle_gamma 69.4160(10)
_cell_formula_units_Z 2
_cell_length_a 8.47680(10)
_cell_length_b 11.4765(2)
_cell_length_c 11.9091(2)
_cell_measurement_reflns_used 4598
_cell_measurement_temperature 296(2)
_cell_measurement_theta_max 29.08
_cell_measurement_theta_min 2.41
_cell_volume 1020.02(3)
_computing_cell_refinement 'SAINT (Bruker, 2007)'
_computing_data_collection 'APEX2 (Bruker, 2007)'
_computing_data_reduction 'SAINT (Bruker, 2007'
_computing_molecular_graphics 'X-SEED (Barbour, 2001)'
_computing_publication_material 'SHELXL97 (Sheldrick, 2008) and publCIF (Westrip, 2010)'
_computing_structure_refinement 'SHELXL97 (Sheldrick, 2008)'
_computing_structure_solution 'SHELXS97 (Sheldrick, 2008)'
_diffrn_ambient_temperature 296(2)
_diffrn_measured_fraction_theta_full 0.998
_diffrn_measured_fraction_theta_max 0.998
_diffrn_measurement_device_type 'Bruker APEXII CCD'
_diffrn_measurement_method '\f and \w scans'
_diffrn_radiation_monochromator graphite
_diffrn_radiation_source 'fine-focus sealed tube'
_diffrn_radiation_type MoK\a
_diffrn_radiation_wavelength 0.71073
_diffrn_reflns_av_R_equivalents 0.0157
_diffrn_reflns_av_sigmaI/netI 0.0221
_diffrn_reflns_limit_h_max 10
_diffrn_reflns_limit_h_min -10
_diffrn_reflns_limit_k_max 14
_diffrn_reflns_limit_k_min -14
_diffrn_reflns_limit_l_max 15
_diffrn_reflns_limit_l_min -15
_diffrn_reflns_number 9421
_diffrn_reflns_theta_full 26.99
_diffrn_reflns_theta_max 26.99
_diffrn_reflns_theta_min 1.92
_exptl_absorpt_coefficient_mu 0.196
_exptl_absorpt_correction_T_max 0.9749
_exptl_absorpt_correction_T_min 0.9381
_exptl_absorpt_correction_type multi-scan
_exptl_absorpt_process_details '(SADABS; Sheldrick, 1996)'
_exptl_crystal_colour yellow
_exptl_crystal_density_diffrn 1.421
_exptl_crystal_density_method 'not measured'
_exptl_crystal_description Block
_exptl_crystal_F_000 456
_exptl_crystal_size_max 0.33
_exptl_crystal_size_mid 0.25
_exptl_crystal_size_min 0.13
_refine_diff_density_max 0.195
_refine_diff_density_min -0.279
_refine_ls_extinction_method none
_refine_ls_goodness_of_fit_ref 1.050
_refine_ls_hydrogen_treatment mixed
_refine_ls_matrix_type full
_refine_ls_number_parameters 338
_refine_ls_number_reflns 4451
_refine_ls_number_restraints 30
_refine_ls_restrained_S_all 1.048
_refine_ls_R_factor_all 0.0501
_refine_ls_R_factor_gt 0.0398
_refine_ls_shift/su_max 0.001
_refine_ls_shift/su_mean 0.000
_refine_ls_structure_factor_coef Fsqd
_refine_ls_weighting_details 'calc w=1/[\s^2^(Fo^2^)+(0.0692P)^2^+0.1602P] where P=(Fo^2^+2Fc^2^)/3'
_refine_ls_weighting_scheme calc
_refine_ls_wR_factor_gt 0.1130
_refine_ls_wR_factor_ref 0.1209
_reflns_number_gt 3628
_reflns_number_total 4451
_reflns_threshold_expression I>2sigma(I)
_cod_data_source_file is5142.cif
_cod_data_source_block I
_cod_database_code 2235110
_cod_database_fobs_code 2235110

loop_
_symmetry_equiv_pos_as_xyz
'x, y, z'
'-x, -y, -z'

loop_
_atom_site_type_symbol
_atom_site_label
_atom_site_fract_x
_atom_site_fract_y
_atom_site_fract_z
_atom_site_U_iso_or_equiv
_atom_site_adp_type
_atom_site_calc_flag
_atom_site_refinement_flags
_atom_site_occupancy
_atom_site_symmetry_multiplicity
_atom_site_disorder_assembly
_atom_site_disorder_group
S S1 0.05012(6) 0.21013(4) 0.21038(4) 0.05637(15) Uani d . 1 1 . .
O O1 0.25587(17) -0.15327(11) 0.48629(10) 0.0564(3) Uani d . 1 1 . .
O O2 0.20530(16) 0.44464(11) 0.49172(9) 0.0529(3) Uani d . 1 1 . .
N N1 0.38131(19) -0.19240(13) 0.64563(12) 0.0498(3) Uani d D 1 1 . .
H H1 0.402(2) -0.2746(14) 0.6651(16) 0.060 Uiso d D 1 1 . .
N N2 0.21787(17) 0.11827(12) 0.49897(11) 0.0435(3) Uani d . 1 1 . .
N N3 0.16236(18) 0.11149(12) 0.40644(12) 0.0455(3) Uani d D 1 1 . .
H H3 0.163(2) 0.0406(14) 0.3970(16) 0.055 Uiso d D 1 1 . .
N N4 0.13631(18) 0.32009(11) 0.34784(11) 0.0437(3) Uani d D 1 1 . .
H H4 0.167(2) 0.3167(17) 0.4115(13) 0.052 Uiso d D 1 1 . .
N N5 0.11499(16) 0.42919(11) 0.26740(11) 0.0411(3) Uani d . 1 1 . .
N N6 0.18651(18) 0.64925(12) 0.39333(11) 0.0470(3) Uani d D 1 1 . .
H H6 0.217(2) 0.6750(18) 0.4406(15) 0.056 Uiso d D 1 1 . .
C C1 0.3000(2) -0.11911(14) 0.55902(13) 0.0448(3) Uani d . 1 1 . .
C C2 0.2764(2) 0.01502(14) 0.56776(13) 0.0417(3) Uani d . 1 1 . .
C C3 0.3419(2) 0.00786(15) 0.66947(13) 0.0442(3) Uani d . 1 1 . .
C C4 0.3523(3) 0.09899(18) 0.72112(17) 0.0617(5) Uani d . 1 1 . .
H H4A 0.3114 0.1843 0.6909 0.074 Uiso calc R 1 1 . .
C C5 0.4251(3) 0.0596(2) 0.81909(18) 0.0709(5) Uani d . 1 1 . .
H H5 0.4332 0.1193 0.8555 0.085 Uiso calc R 1 1 . .
C C6 0.4860(3) -0.0675(2) 0.86359(16) 0.0634(5) Uani d . 1 1 . .
H H6A 0.5342 -0.0916 0.9297 0.076 Uiso calc R 1 1 . .
C C7 0.4769(2) -0.15979(17) 0.81209(14) 0.0542(4) Uani d . 1 1 . .
H H7 0.5184 -0.2451 0.8421 0.065 Uiso calc R 1 1 . .
C C8 0.4042(2) -0.11990(15) 0.71482(13) 0.0441(3) Uani d . 1 1 . .
C C9 0.1173(2) 0.21704(14) 0.32405(13) 0.0423(3) Uani d . 1 1 . .
C C10 0.1806(2) 0.52963(14) 0.40708(13) 0.0425(3) Uani d . 1 1 . .
C C11 0.13649(18) 0.52272(13) 0.29545(12) 0.0388(3) Uani d . 1 1 . .
C C12 0.12560(19) 0.64527(13) 0.21980(13) 0.0399(3) Uani d . 1 1 . .
C C13 0.0978(2) 0.69308(15) 0.10567(13) 0.0469(4) Uani d . 1 1 . .
H H13 0.0746 0.6448 0.0641 0.056 Uiso calc R 1 1 . .
C C14 0.1054(2) 0.81390(16) 0.05535(15) 0.0558(4) Uani d . 1 1 . .
H H14 0.0881 0.8473 -0.0213 0.067 Uiso calc R 1 1 . .
C C15 0.1386(3) 0.88613(16) 0.11776(17) 0.0600(5) Uani d . 1 1 . .
H H15 0.1432 0.9674 0.0820 0.072 Uiso calc R 1 1 . .
C C16 0.1649(2) 0.84010(15) 0.23188(16) 0.0544(4) Uani d . 1 1 . .
H H16 0.1860 0.8891 0.2737 0.065 Uiso calc R 1 1 . .
C C17 0.1587(2) 0.71911(14) 0.28141(13) 0.0426(3) Uani d . 1 1 . .
O O3 0.446(3) 0.5472(16) 0.7408(9) 0.054(3) Uani d PD 0.561(11) 1 A 1
C C18 0.3597(15) 0.4754(11) 0.7110(8) 0.073(3) Uani d PD 0.561(11) 1 A 1
H H18C 0.4432 0.4071 0.6710 0.087 Uiso calc PR 0.561(11) 1 A 1
H H18D 0.2833 0.5288 0.6592 0.087 Uiso calc PR 0.561(11) 1 A 1
C C19 0.2583(7) 0.4248(5) 0.8281(7) 0.0748(19) Uani d PD 0.561(11) 1 A 1
H H19C 0.2449 0.3451 0.8256 0.090 Uiso calc PR 0.561(11) 1 A 1
H H19D 0.1447 0.4843 0.8505 0.090 Uiso calc PR 0.561(11) 1 A 1
C C20 0.3706(7) 0.4076(5) 0.9136(5) 0.0656(13) Uani d PD 0.561(11) 1 A 1
H H20C 0.3065 0.4015 0.9963 0.079 Uiso calc PR 0.561(11) 1 A 1
H H20D 0.4731 0.3351 0.9042 0.079 Uiso calc PR 0.561(11) 1 A 1
C C21 0.4135(17) 0.5314(11) 0.8674(8) 0.062(2) Uani d PD 0.561(11) 1 A 1
H H21C 0.3172 0.6007 0.8976 0.075 Uiso calc PR 0.561(11) 1 A 1
H H21D 0.5151 0.5278 0.8914 0.075 Uiso calc PR 0.561(11) 1 A 1
O O3' 0.471(3) 0.545(2) 0.7353(11) 0.049(2) Uani d PD 0.439(11) 1 A 2
C C18' 0.3702(17) 0.5049(11) 0.6829(10) 0.058(2) Uani d PD 0.439(11) 1 A 2
H H18A 0.4341 0.4837 0.6047 0.070 Uiso calc PR 0.439(11) 1 A 2
H H18B 0.2623 0.5705 0.6754 0.070 Uiso calc PR 0.439(11) 1 A 2
C C19' 0.3368(12) 0.3903(7) 0.7693(8) 0.078(2) Uani d PD 0.439(11) 1 A 2
H H19A 0.4385 0.3170 0.7618 0.094 Uiso calc PR 0.439(11) 1 A 2
H H19B 0.2398 0.3711 0.7591 0.094 Uiso calc PR 0.439(11) 1 A 2
C C20' 0.2948(18) 0.4357(11) 0.8886(8) 0.109(4) Uani d PD 0.439(11) 1 A 2
H H20A 0.1763 0.4895 0.9079 0.131 Uiso calc PR 0.439(11) 1 A 2
H H20B 0.3140 0.3652 0.9535 0.131 Uiso calc PR 0.439(11) 1 A 2
C C21' 0.4234(19) 0.5088(14) 0.8621(11) 0.062(3) Uani d PD 0.439(11) 1 A 2
H H21A 0.3714 0.5832 0.9000 0.074 Uiso calc PR 0.439(11) 1 A 2
H H21B 0.5249 0.4567 0.8922 0.074 Uiso calc PR 0.439(11) 1 A 2

loop_
_atom_site_aniso_label
_atom_site_aniso_U_11
_atom_site_aniso_U_22
_atom_site_aniso_U_33
_atom_site_aniso_U_12
_atom_site_aniso_U_13
_atom_site_aniso_U_23
S1 0.0781(3) 0.0465(2) 0.0592(3) -0.0176(2) -0.0398(2) -0.00685(18)
O1 0.0811(8) 0.0489(6) 0.0550(7) -0.0291(6) -0.0329(6) -0.0013(5)
O2 0.0720(8) 0.0532(6) 0.0403(6) -0.0235(6) -0.0238(5) 0.0002(5)
N1 0.0666(9) 0.0398(7) 0.0513(8) -0.0214(6) -0.0276(7) 0.0027(6)
N2 0.0528(7) 0.0407(6) 0.0406(6) -0.0147(5) -0.0171(5) -0.0045(5)
N3 0.0621(8) 0.0359(6) 0.0462(7) -0.0167(6) -0.0251(6) -0.0024(5)
N4 0.0616(8) 0.0368(6) 0.0390(6) -0.0157(6) -0.0221(6) -0.0031(5)
N5 0.0518(7) 0.0361(6) 0.0380(6) -0.0123(5) -0.0171(5) -0.0041(5)
N6 0.0634(8) 0.0460(7) 0.0417(7) -0.0197(6) -0.0196(6) -0.0108(5)
C1 0.0539(9) 0.0416(8) 0.0438(8) -0.0205(7) -0.0171(7) 0.0002(6)
C2 0.0484(8) 0.0412(7) 0.0386(7) -0.0162(6) -0.0132(6) -0.0042(6)
C3 0.0511(8) 0.0457(8) 0.0376(7) -0.0151(6) -0.0140(6) -0.0046(6)
C4 0.0863(13) 0.0511(9) 0.0559(10) -0.0162(9) -0.0307(9) -0.0118(8)
C5 0.1002(16) 0.0693(12) 0.0592(11) -0.0239(11) -0.0358(11) -0.0190(9)
C6 0.0763(12) 0.0757(12) 0.0461(9) -0.0234(10) -0.0281(9) -0.0061(8)
C7 0.0612(10) 0.0577(10) 0.0451(8) -0.0196(8) -0.0212(7) 0.0023(7)
C8 0.0474(8) 0.0483(8) 0.0396(7) -0.0197(7) -0.0124(6) -0.0017(6)
C9 0.0478(8) 0.0392(7) 0.0431(8) -0.0128(6) -0.0159(6) -0.0062(6)
C10 0.0492(8) 0.0453(8) 0.0374(7) -0.0155(6) -0.0140(6) -0.0080(6)
C11 0.0450(8) 0.0382(7) 0.0350(7) -0.0121(6) -0.0124(6) -0.0063(5)
C12 0.0451(8) 0.0370(7) 0.0387(7) -0.0116(6) -0.0115(6) -0.0069(6)
C13 0.0564(9) 0.0452(8) 0.0407(8) -0.0138(7) -0.0158(7) -0.0065(6)
C14 0.0693(11) 0.0483(9) 0.0450(8) -0.0145(8) -0.0188(8) 0.0026(7)
C15 0.0777(12) 0.0387(8) 0.0625(10) -0.0189(8) -0.0206(9) 0.0008(7)
C16 0.0696(11) 0.0410(8) 0.0587(10) -0.0185(7) -0.0184(8) -0.0118(7)
C17 0.0483(8) 0.0388(7) 0.0423(8) -0.0110(6) -0.0130(6) -0.0092(6)
O3 0.066(6) 0.049(3) 0.053(3) -0.023(4) -0.019(2) -0.003(2)
C18 0.085(4) 0.078(7) 0.080(4) -0.035(4) -0.037(3) -0.019(4)
C19 0.059(3) 0.053(2) 0.115(5) -0.020(2) -0.028(3) -0.005(3)
C20 0.070(3) 0.053(2) 0.073(3) -0.0203(19) -0.032(2) 0.0115(18)
C21 0.098(6) 0.048(3) 0.041(3) -0.029(4) -0.004(3) -0.012(2)
O3' 0.055(5) 0.054(4) 0.047(4) -0.015(2) -0.021(3) -0.014(3)
C18' 0.057(4) 0.047(4) 0.080(5) -0.012(3) -0.029(4) -0.016(4)
C19' 0.072(4) 0.057(3) 0.112(5) -0.028(3) -0.014(4) -0.022(3)
C20' 0.152(11) 0.123(8) 0.079(5) -0.090(8) -0.025(6) 0.009(5)
C21' 0.066(5) 0.059(6) 0.059(5) -0.005(3) -0.016(3) -0.023(3)

loop_
_atom_type_symbol
_atom_type_description
_atom_type_scat_dispersion_real
_atom_type_scat_dispersion_imag
_atom_type_scat_source
C C 0.0033 0.0016 'International Tables Vol C Tables 4.2.6.8 and 6.1.1.4'
H H 0.0000 0.0000 'International Tables Vol C Tables 4.2.6.8 and 6.1.1.4'
N N 0.0061 0.0033 'International Tables Vol C Tables 4.2.6.8 and 6.1.1.4'
O O 0.0106 0.0060 'International Tables Vol C Tables 4.2.6.8 and 6.1.1.4'
S S 0.1246 0.1234 'International Tables Vol C Tables 4.2.6.8 and 6.1.1.4'

loop_
_geom_angle_atom_site_label_1
_geom_angle_atom_site_label_2
_geom_angle_atom_site_label_3
_geom_angle
C1 N1 C8 111.71(13)
C1 N1 H1 124.8(13)
C8 N1 H1 122.7(13)
C2 N2 N3 118.31(12)
N2 N3 C9 119.91(12)
N2 N3 H3 119.6(12)
C9 N3 H3 120.3(12)
C9 N4 N5 119.78(12)
C9 N4 H4 121.0(12)
N5 N4 H4 119.1(12)
C11 N5 N4 116.37(12)
C10 N6 C17 111.43(12)
C10 N6 H6 124.2(13)
C17 N6 H6 123.8(13)
O1 C1 N1 127.78(14)
O1 C1 C2 126.52(14)
N1 C1 C2 105.69(12)
N2 C2 C3 124.33(14)
N2 C2 C1 129.33(13)
C3 C2 C1 106.29(12)
C4 C3 C8 120.65(15)
C4 C3 C2 132.58(15)
C8 C3 C2 106.77(13)
C3 C4 C5 118.04(17)
C3 C4 H4A 121.0
C5 C4 H4A 121.0
C4 C5 C6 120.79(18)
C4 C5 H5 119.6
C6 C5 H5 119.6
C5 C6 C7 121.64(16)
C5 C6 H6A 119.2
C7 C6 H6A 119.2
C8 C7 C6 117.22(16)
C8 C7 H7 121.4
C6 C7 H7 121.4
C7 C8 C3 121.65(15)
C7 C8 N1 128.92(15)
C3 C8 N1 109.42(13)
N4 C9 N3 112.67(13)
N4 C9 S1 126.85(11)
N3 C9 S1 120.48(11)
O2 C10 N6 127.57(14)
O2 C10 C11 126.71(13)
N6 C10 C11 105.72(12)
N5 C11 C12 124.64(13)
N5 C11 C10 129.04(13)
C12 C11 C10 106.31(12)
C13 C12 C17 120.17(13)
C13 C12 C11 132.86(13)
C17 C12 C11 106.91(12)
C14 C13 C12 118.37(15)
C14 C13 H13 120.8
C12 C13 H13 120.8
C13 C14 C15 120.77(15)
C13 C14 H14 119.6
C15 C14 H14 119.6
C16 C15 C14 121.45(15)
C16 C15 H15 119.3
C14 C15 H15 119.3
C17 C16 C15 117.62(15)
C17 C16 H16 121.2
C15 C16 H16 121.2
C16 C17 C12 121.62(14)
C16 C17 N6 128.80(14)
C12 C17 N6 109.57(12)
C21 O3 C18 108.8(8)
O3 C18 C19 104.9(7)
O3 C18 H18C 110.8
C19 C18 H18C 110.8
O3 C18 H18D 110.8
C19 C18 H18D 110.8
H18C C18 H18D 108.8
C18 C19 C20 102.6(5)
C18 C19 H19C 111.3
C20 C19 H19C 111.3
C18 C19 H19D 111.3
C20 C19 H19D 111.3
H19C C19 H19D 109.2
C21 C20 C19 97.6(5)
C21 C20 H20C 112.2
C19 C20 H20C 112.2
C21 C20 H20D 112.2
C19 C20 H20D 112.2
H20C C20 H20D 109.8
O3 C21 C20 105.2(8)
O3 C21 H21C 110.7
C20 C21 H21C 110.7
O3 C21 H21D 110.7
C20 C21 H21D 110.7
H21C C21 H21D 108.8
C21' O3' C18' 108.2(10)
O3' C18' C19' 103.9(9)
O3' C18' H18A 111.0
C19' C18' H18A 111.0
O3' C18' H18B 111.0
C19' C18' H18B 111.0
H18A C18' H18B 109.0
C18' C19' C20' 100.5(7)
C18' C19' H19A 111.7
C20' C19' H19A 111.7
C18' C19' H19B 111.7
C20' C19' H19B 111.7
H19A C19' H19B 109.4
C21' C20' C19' 101.2(8)
C21' C20' H20A 111.5
C19' C20' H20A 111.5
C21' C20' H20B 111.5
C19' C20' H20B 111.5
H20A C20' H20B 109.3
O3' C21' C20' 107.5(9)
O3' C21' H21A 110.2
C20' C21' H21A 110.2
O3' C21' H21B 110.2
C20' C21' H21B 110.2
H21A C21' H21B 108.5

loop_
_geom_bond_atom_site_label_1
_geom_bond_atom_site_label_2
_geom_bond_distance
S1 C9 1.6467(15)
O1 C1 1.2307(18)
O2 C10 1.2215(18)
N1 C1 1.350(2)
N1 C8 1.403(2)
N1 H1 0.877(14)
N2 C2 1.2868(19)
N2 N3 1.3498(17)
N3 C9 1.3670(19)
N3 H3 0.847(14)
N4 C9 1.3557(19)
N4 N5 1.3601(17)
N4 H4 0.860(14)
N5 C11 1.2861(18)
N6 C10 1.357(2)
N6 C17 1.4088(19)
N6 H6 0.837(14)
C1 C2 1.508(2)
C2 C3 1.450(2)
C3 C4 1.380(2)
C3 C8 1.394(2)
C4 C5 1.383(3)
C4 H4A 0.9300
C5 C6 1.384(3)
C5 H5 0.9300
C6 C7 1.386(3)
C6 H6A 0.9300
C7 C8 1.375(2)
C7 H7 0.9300
C10 C11 1.5123(19)
C11 C12 1.4525(19)
C12 C13 1.387(2)
C12 C17 1.394(2)
C13 C14 1.379(2)
C13 H13 0.9300
C14 C15 1.387(3)
C14 H14 0.9300
C15 C16 1.381(3)
C15 H15 0.9300
C16 C17 1.376(2)
C16 H16 0.9300
O3 C21 1.424(9)
O3 C18 1.438(9)
C18 C19 1.496(9)
C18 H18C 0.9700
C18 H18D 0.9700
C19 C20 1.527(6)
C19 H19C 0.9700
C19 H19D 0.9700
C20 C21 1.516(9)
C20 H20C 0.9700
C20 H20D 0.9700
C21 H21C 0.9700
C21 H21D 0.9700
O3' C21' 1.430(11)
O3' C18' 1.438(11)
C18' C19' 1.504(9)
C18' H18A 0.9700
C18' H18B 0.9700
C19' C20' 1.536(10)
C19' H19A 0.9700
C19' H19B 0.9700
C20' C21' 1.515(11)
C20' H20A 0.9700
C20' H20B 0.9700
C21' H21A 0.9700
C21' H21B 0.9700

loop_
_geom_hbond_atom_site_label_D
_geom_hbond_atom_site_label_H
_geom_hbond_atom_site_label_A
_geom_hbond_site_symmetry_A
_geom_hbond_distance_DH
_geom_hbond_distance_HA
_geom_hbond_distance_DA
_geom_hbond_angle_DHA
N1 H1 O3 1_545 0.877(14) 1.96(2) 2.829(15) 168.3(18)
N1 H1 O3' 1_545 0.877(14) 1.98(3) 2.84(2) 167.4(18)
N3 H3 O1 . 0.847(14) 2.183(16) 2.8369(16) 133.9(16)
N4 H4 O2 . 0.860(14) 2.101(16) 2.7857(16) 136.2(16)
N6 H6 O1 1_565 0.837(14) 2.322(16) 3.0522(16) 146.0(17)
